data_7244716
loop_
_publ_author_name
'Korobeynikov, Nikita A.'
'Usoltsev, Andrey N.'
'Kolesov, Boris A.'
'Abramov, Pavel A.'
'Plyusnin, Pavel E.'
'Sokolov, Maksim Nailyevich'
'Adonin, Sergey A.'

_publ_section_title
;
 Dichlorine-containing chlorobismuthate(III) supramolecular hybrid:
 structure and experimental studies of stability
;
_journal_name_full CrystEngComm
_journal_paper_doi 10.1039/D2CE00210H
_journal_year 2022
_chemical_formula_sum 'C12 H36 Bi2 Cl11 N3'
_chemical_formula_weight 1030.35
_space_group_crystal_system hexagonal
_space_group_IT_number 194
_space_group_name_Hall '-P 6c 2c'
_space_group_name_H-M_alt 'P 63/m m c'
_atom_sites_solution_hydrogens geom
_audit_creation_method SHELXL-2017/1
_audit_update_record
;
2022-01-13 deposited with the CCDC.	2022-04-04 downloaded from the CCDC.
;
_cell_angle_alpha 90
_cell_angle_beta 90
_cell_angle_gamma 120
_cell_formula_units_Z 2
_cell_length_a 9.1792(3)
_cell_length_b 9.1792(3)
_cell_length_c 21.9776(10)
_cell_measurement_reflns_used 9909
_cell_measurement_temperature 150(2)
_cell_measurement_theta_max 29.5495
_cell_measurement_theta_min 2.5622
_cell_volume 1603.69(10)
_computing_cell_refinement 'SAINT (Bruker-AXS, 2016)'
_computing_data_collection 'APEX3 (Bruker-AXS, 2016)'
_computing_data_reduction 'SAINT (Bruker-AXS, 2016)'
_computing_structure_refinement 'SHELXL-2017/1 (Sheldrick, 2017)'
_computing_structure_solution 'SHELXT 2014/5 (Sheldrick, 2014)'
_diffrn_ambient_temperature 150(2)
_diffrn_detector PIXEL
_diffrn_detector_area_resol_mean 7.41
_diffrn_detector_type 'Bruker PHOTON III area detector'
_diffrn_measured_fraction_theta_full 0.987
_diffrn_measured_fraction_theta_max 0.987
_diffrn_measurement_device 'three-circle diffractometer'
_diffrn_measurement_device_type 'Bruker D8 Venture diffractometer'
_diffrn_measurement_method '\w and \f scans'
_diffrn_radiation_monochromator 'Incoatec HELIOS multilayer mirrors'
_diffrn_radiation_type MoK\a
_diffrn_radiation_wavelength 0.71073
_diffrn_reflns_av_R_equivalents 0.1101
_diffrn_reflns_av_unetI/netI 0.0265
_diffrn_reflns_Laue_measured_fraction_full 0.987
_diffrn_reflns_Laue_measured_fraction_max 0.987
_diffrn_reflns_limit_h_max 11
_diffrn_reflns_limit_h_min -11
_diffrn_reflns_limit_k_max 11
_diffrn_reflns_limit_k_min -11
_diffrn_reflns_limit_l_max 26
_diffrn_reflns_limit_l_min -26
_diffrn_reflns_number 16530
_diffrn_reflns_point_group_measured_fraction_full 0.987
_diffrn_reflns_point_group_measured_fraction_max 0.987
_diffrn_reflns_theta_full 25.500
_diffrn_reflns_theta_max 25.661
_diffrn_reflns_theta_min 2.562
_diffrn_source 'Incoatec IuS3.0 microfocus X-ray tube'
_exptl_absorpt_coefficient_mu 11.882
_exptl_absorpt_correction_T_max 0.7461
_exptl_absorpt_correction_T_min 0.5241
_exptl_absorpt_correction_type multi-scan
_exptl_absorpt_process_details
;
 SADABS 2016/2: Krause, L., Herbst-Irmer, R., Sheldrick G.M. & Stalke D.,
 J. Appl. Cryst. 48 (2015) 3-10
;
_exptl_crystal_colour colorless
_exptl_crystal_density_diffrn 2.134
_exptl_crystal_description plate
_exptl_crystal_F_000 964
_exptl_crystal_size_max 0.120
_exptl_crystal_size_mid 0.100
_exptl_crystal_size_min 0.040
_refine_diff_density_max 1.758
_refine_diff_density_min -2.463
_refine_diff_density_rms 0.189
_refine_ls_extinction_method none
_refine_ls_goodness_of_fit_ref 1.449
_refine_ls_hydrogen_treatment constr
_refine_ls_matrix_type full
_refine_ls_number_parameters 50
_refine_ls_number_reflns 621
_refine_ls_number_restraints 94
_refine_ls_restrained_S_all 1.343
_refine_ls_R_factor_all 0.0612
_refine_ls_R_factor_gt 0.0609
_refine_ls_shift/su_max 0.000
_refine_ls_shift/su_mean 0.000
_refine_ls_structure_factor_coef Fsqd
_refine_ls_weighting_details 'w=1/[\s^2^(Fo^2^)+50.5902P] where P=(Fo^2^+2Fc^2^)/3'
_refine_ls_weighting_scheme calc
_refine_ls_wR_factor_gt 0.1409
_refine_ls_wR_factor_ref 0.1411
_reflns_Friedel_coverage 0.000
_reflns_number_gt 615
_reflns_number_total 621
_reflns_threshold_expression 'I > 2\s(I)'
_cod_data_source_file d2ce00210h2.cif
_cod_data_source_block NK693_pl
_cod_original_cell_volume 1603.69(13)
_cod_database_code 7244716
_shelx_shelxl_version_number 2017/1
_shelx_space_group_comment
;
The symmetry employed for this shelxl refinement is uniquely defined
by the following loop, which should always be used as a source of
symmetry information in preference to the above space-group names.
They are only intended as comments.
;
_shelx_estimated_absorpt_t_min 0.330
_shelx_estimated_absorpt_t_max 0.648

loop_
_space_group_symop_operation_xyz
'x, y, z'
'x-y, x, z+1/2'
'-y, x-y, z'
'-x, -y, z+1/2'
'-x+y, -x, z'
'y, -x+y, z+1/2'
'-y, -x, -z+1/2'
'x-y, -y, -z'
'x, x-y, -z+1/2'
'y, x, -z'
'-x+y, y, -z+1/2'
'-x, -x+y, -z'
'-x, -y, -z'
'-x+y, -x, -z-1/2'
'y, -x+y, -z'
'x, y, -z-1/2'
'x-y, x, -z'
'-y, x-y, -z-1/2'
'y, x, z-1/2'
'-x+y, y, z'
'-x, -x+y, z-1/2'
'-y, -x, z'
'x-y, -y, z-1/2'
'x, x-y, z'

loop_
_atom_site_label
_atom_site_type_symbol
_atom_site_fract_x
_atom_site_fract_y
_atom_site_fract_z
_atom_site_U_iso_or_equiv
_atom_site_adp_type
_atom_site_occupancy
_atom_site_site_symmetry_order
_atom_site_calc_flag
_atom_site_refinement_flags_posn
_atom_site_refinement_flags_adp
_atom_site_refinement_flags_occupancy
_atom_site_disorder_assembly
_atom_site_disorder_group
Bi1 Bi 0.333333 0.666667 0.16278(6) 0.0339(4) Uani 1 6 d S T P . .
Cl1 Cl 0.0519(8) 0.1038(16) 0.0260(5) 0.035(3) Uani 0.3334 2 d S T P . .
Cl3 Cl 0.0600(10) 0.5300(5) 0.250000 0.078(3) Uani 1 4 d S T P . .
Cl2A Cl 0.189(2) 0.379(5) 0.1108(15) 0.053(9) Uiso 0.2 2 d S . P . .
Cl2B Cl 0.2449(12) 0.4071(12) 0.0959(4) 0.042(2) Uiso 0.4 1 d . . P . .
N1 N -0.333333 0.333333 0.0883(9) 0.036(5) Uani 1 6 d DS T P . .
C11 C -0.184(3) 0.318(4) 0.068(3) 0.036(5) Uani 0.1667 1 d D . P A -1
H11A H -0.084261 0.395399 0.091645 0.054 Uiso 0.1667 1 calc R U P A -1
H11B H -0.207747 0.202307 0.074391 0.054 Uiso 0.1667 1 calc R U P A -1
H11C H -0.162104 0.346122 0.024632 0.054 Uiso 0.1667 1 calc R U P A -1
C12 C -0.487(4) 0.213(4) 0.052(2) 0.036(5) Uani 0.1667 1 d D . P A -1
H12A H -0.465565 0.241507 0.008231 0.054 Uiso 0.1667 1 calc R U P A -1
H12B H -0.511326 0.097758 0.058029 0.054 Uiso 0.1667 1 calc R U P A -1
H12C H -0.583793 0.223412 0.064623 0.054 Uiso 0.1667 1 calc R U P A -1
C13 C -0.367(7) 0.290(5) 0.1553(13) 0.036(5) Uani 0.1667 1 d D . P A -1
H13A H -0.267216 0.367402 0.178997 0.054 Uiso 0.1667 1 calc R U P A -1
H13B H -0.463245 0.299926 0.168409 0.054 Uiso 0.1667 1 calc R U P A -1
H13C H -0.390778 0.174271 0.161815 0.054 Uiso 0.1667 1 calc R U P A -1
C14 C -0.296(4) 0.512(3) 0.078(3) 0.036(5) Uani 0.1667 1 d D . P A -1
H14A H -0.196477 0.589843 0.101933 0.054 Uiso 0.1667 1 calc R U P A -1
H14B H -0.274252 0.540540 0.034910 0.054 Uiso 0.1667 1 calc R U P A -1
H14C H -0.392478 0.522433 0.091304 0.054 Uiso 0.1667 1 calc R U P A -1
N2 N 0.000000 0.000000 0.250000 0.038(8) Uani 1 12 d DS T P . .
C21 C -0.080(10) -0.137(7) 0.298(2) 0.038(8) Uani 0.0833 1 d D . P B -1
H21A H -0.065004 -0.231680 0.286533 0.057 Uiso 0.0833 1 calc R U P B -1
H21B H -0.025792 -0.091930 0.337357 0.057 Uiso 0.0833 1 calc R U P B -1
H21C H -0.200097 -0.174675 0.300971 0.057 Uiso 0.0833 1 calc R U P B -1
C22 C -0.023(8) 0.147(5) 0.268(3) 0.038(8) Uani 0.0833 1 d D . P B -1
H22A H -0.143140 0.109137 0.270702 0.057 Uiso 0.0833 1 calc R U P B -1
H22B H 0.031243 0.191961 0.307040 0.057 Uiso 0.0833 1 calc R U P B -1
H22C H 0.028628 0.235321 0.236660 0.057 Uiso 0.0833 1 calc R U P B -1
C23 C -0.084(9) -0.069(9) 0.1890(19) 0.038(8) Uani 0.0833 1 d D . P B -1
H23A H -0.069004 -0.164440 0.177584 0.057 Uiso 0.0833 1 calc R U P B -1
H23B H -0.204046 -0.107375 0.192033 0.057 Uiso 0.0833 1 calc R U P B -1
H23C H -0.032255 0.018813 0.158004 0.057 Uiso 0.0833 1 calc R U P B -1
C24 C 0.186(3) 0.059(8) 0.245(4) 0.038(8) Uani 0.0833 1 d D . P B -1
H24A H 0.200936 -0.036342 0.233877 0.057 Uiso 0.0833 1 calc R U P B -1
H24B H 0.237734 0.146917 0.214281 0.057 Uiso 0.0833 1 calc R U P B -1
H24C H 0.240349 0.103557 0.284661 0.057 Uiso 0.0833 1 calc R U P B -1

loop_
_atom_site_aniso_label
_atom_site_aniso_U_11
_atom_site_aniso_U_22
_atom_site_aniso_U_33
_atom_site_aniso_U_23
_atom_site_aniso_U_13
_atom_site_aniso_U_12
Bi1 0.0320(5) 0.0320(5) 0.0378(7) 0.000 0.000 0.0160(2)
Cl1 0.039(6) 0.023(6) 0.038(5) -0.004(5) -0.002(3) 0.012(3)
Cl3 0.027(4) 0.125(8) 0.050(4) 0.000 0.000 0.013(2)
N1 0.031(7) 0.031(7) 0.047(12) 0.000 0.000 0.015(4)
C11 0.031(7) 0.031(7) 0.047(12) 0.000 0.000 0.015(4)
C12 0.031(7) 0.031(7) 0.047(12) 0.000 0.000 0.015(4)
C13 0.031(7) 0.031(7) 0.047(12) 0.000 0.000 0.015(4)
C14 0.031(7) 0.031(7) 0.047(12) 0.000 0.000 0.015(4)
N2 0.036(12) 0.036(12) 0.040(18) 0.000 0.000 0.018(6)
C21 0.036(12) 0.036(12) 0.040(18) 0.000 0.000 0.018(6)
C22 0.036(12) 0.036(12) 0.040(18) 0.000 0.000 0.018(6)
C23 0.036(12) 0.036(12) 0.040(18) 0.000 0.000 0.018(6)
C24 0.036(12) 0.036(12) 0.040(18) 0.000 0.000 0.018(6)

loop_
_atom_type_symbol
_atom_type_description
_atom_type_scat_dispersion_real
_atom_type_scat_dispersion_imag
_atom_type_scat_source
Bi Bi -4.1077 10.2566 'International Tables Vol C Tables 4.2.6.8 and 6.1.1.4'
C C 0.0033 0.0016 'International Tables Vol C Tables 4.2.6.8 and 6.1.1.4'
Cl Cl 0.1484 0.1585 'International Tables Vol C Tables 4.2.6.8 and 6.1.1.4'
N N 0.0061 0.0033 'International Tables Vol C Tables 4.2.6.8 and 6.1.1.4'
H H 0.0000 0.0000 'International Tables Vol C Tables 4.2.6.8 and 6.1.1.4'

loop_
_geom_angle_atom_site_label_1
_geom_angle_atom_site_label_2
_geom_angle_atom_site_label_3
_geom_angle
_geom_angle_site_symmetry_1
_geom_angle_site_symmetry_3
_geom_angle_publ_flag
Cl2A Bi1 Cl2A 101.6(10) 5_565 . ?
Cl2A Bi1 Cl2A 101.6(10) 5_565 3_665 ?
Cl2A Bi1 Cl2A 101.6(10) . 3_665 ?
Cl2A Bi1 Cl2B 102.7(6) 5_565 . ?
Cl2A Bi1 Cl2B 12.3(6) . . ?
Cl2A Bi1 Cl2B 89.4(6) 3_665 . ?
Cl2A Bi1 Cl2B 12.3(6) 5_565 5_565 ?
Cl2A Bi1 Cl2B 89.4(6) . 5_565 ?
Cl2A Bi1 Cl2B 102.7(6) 3_665 5_565 ?
Cl2B Bi1 Cl2B 90.4(3) . 5_565 ?
Cl2A Bi1 Cl2B 12.3(6) 5_565 24_565 ?
Cl2A Bi1 Cl2B 102.7(6) . 24_565 ?
Cl2A Bi1 Cl2B 89.4(6) 3_665 24_565 ?
Cl2B Bi1 Cl2B 101.0(3) . 24_565 ?
Cl2B Bi1 Cl2B 17.0(4) 5_565 24_565 ?
Cl2A Bi1 Cl2B 89.4(6) 5_565 20 ?
Cl2A Bi1 Cl2B 12.3(6) . 20 ?
Cl2A Bi1 Cl2B 102.7(6) 3_665 20 ?
Cl2B Bi1 Cl2B 17.0(4) . 20 ?
Cl2B Bi1 Cl2B 77.2(5) 5_565 20 ?
Cl2B Bi1 Cl2B 90.4(3) 24_565 20 ?
Cl2A Bi1 Cl2B 89.4(6) 5_565 3_665 ?
Cl2A Bi1 Cl2B 102.7(6) . 3_665 ?
Cl2A Bi1 Cl2B 12.3(6) 3_665 3_665 ?
Cl2B Bi1 Cl2B 90.4(3) . 3_665 ?
Cl2B Bi1 Cl2B 90.4(3) 5_565 3_665 ?
Cl2B Bi1 Cl2B 77.2(5) 24_565 3_665 ?
Cl2B Bi1 Cl2B 101.0(3) 20 3_665 ?
Cl2A Bi1 Cl2B 102.7(6) 5_565 22_665 ?
Cl2A Bi1 Cl2B 89.4(6) . 22_665 ?
Cl2A Bi1 Cl2B 12.3(6) 3_665 22_665 ?
Cl2B Bi1 Cl2B 77.2(5) . 22_665 ?
Cl2B Bi1 Cl2B 101.0(3) 5_565 22_665 ?
Cl2B Bi1 Cl2B 90.4(3) 24_565 22_665 ?
Cl2B Bi1 Cl2B 90.4(3) 20 22_665 ?
Cl2B Bi1 Cl2B 17.0(4) 3_665 22_665 ?
Cl2A Bi1 Cl3 165.1(8) 5_565 3_665 ?
Cl2A Bi1 Cl3 87.7(6) . 3_665 ?
Cl2A Bi1 Cl3 87.7(6) 3_665 3_665 ?
Cl2B Bi1 Cl3 88.93(19) . 3_665 ?
Cl2B Bi1 Cl3 169.62(19) 5_565 3_665 ?
Cl2B Bi1 Cl3 169.62(19) 24_565 3_665 ?
Cl2B Bi1 Cl3 100.0(2) 20 3_665 ?
Cl2B Bi1 Cl3 100.0(2) 3_665 3_665 ?
Cl2B Bi1 Cl3 88.93(19) 22_665 3_665 ?
Cl2A Bi1 Cl3 87.7(6) 5_565 . ?
Cl2A Bi1 Cl3 87.7(6) . . ?
Cl2A Bi1 Cl3 165.1(8) 3_665 . ?
Cl2B Bi1 Cl3 100.0(2) . . ?
Cl2B Bi1 Cl3 88.93(19) 5_565 . ?
Cl2B Bi1 Cl3 100.0(2) 24_565 . ?
Cl2B Bi1 Cl3 88.93(19) 20 . ?
Cl2B Bi1 Cl3 169.62(19) 3_665 . ?
Cl2B Bi1 Cl3 169.62(19) 22_665 . ?
Cl3 Bi1 Cl3 80.99(17) 3_665 . ?
Cl2A Bi1 Cl3 87.7(6) 5_565 14_566 ?
Cl2A Bi1 Cl3 165.1(8) . 14_566 ?
Cl2A Bi1 Cl3 87.7(6) 3_665 14_566 ?
Cl2B Bi1 Cl3 169.62(19) . 14_566 ?
Cl2B Bi1 Cl3 100.0(2) 5_565 14_566 ?
Cl2B Bi1 Cl3 88.93(19) 24_565 14_566 ?
Cl2B Bi1 Cl3 169.62(19) 20 14_566 ?
Cl2B Bi1 Cl3 88.93(19) 3_665 14_566 ?
Cl2B Bi1 Cl3 100.0(2) 22_665 14_566 ?
Cl3 Bi1 Cl3 81.00(17) 3_665 14_566 ?
Cl3 Bi1 Cl3 81.00(17) . 14_566 ?
Cl1 Cl1 Cl1 60.9(12) 17 15 ?
Cl1 Cl1 Cl1 59.6(6) 17 3 ?
Cl1 Cl1 Cl1 89.996(1) 15 3 ?
Cl1 Cl1 Cl1 89.996(1) 17 5 ?
Cl1 Cl1 Cl1 59.6(6) 15 5 ?
Cl1 Cl1 Cl1 59.999(1) 3 5 ?
Cl1 Cl1 Cl1 45.4(5) 17 13 ?
Cl1 Cl1 Cl1 45.4(5) 15 13 ?
Cl1 Cl1 Cl1 44.6(5) 3 13 ?
Cl1 Cl1 Cl1 44.6(5) 5 13 ?
Bi1 Cl3 Bi1 82.8(2) 14_566 . ?
Cl2B Cl2A Cl2B 87(6) . 20 ?
Cl2B Cl2A Bi1 84(4) . . ?
Cl2B Cl2A Bi1 84(4) 20 . ?
Cl2A Cl2B Cl2B 46(3) . 20 ?
Cl2A Cl2B Bi1 84(4) . . ?
Cl2B Cl2B Bi1 81.5(2) 20 . ?
C12 N1 C13 109.5(6) . . ?
C12 N1 C14 109.5(6) . . ?
C13 N1 C14 109.4(6) . . ?
C12 N1 C11 109.5(6) . . ?
C13 N1 C11 109.5(6) . . ?
C14 N1 C11 109.4(6) . . ?
C22 N2 C24 109.5(6) . . ?
C22 N2 C21 109.5(6) . . ?
C24 N2 C21 109.5(6) . . ?
C22 N2 C23 109.5(6) . . ?
C24 N2 C23 109.5(6) . . ?
C21 N2 C23 109.4(6) . . ?

loop_
_geom_bond_atom_site_label_1
_geom_bond_atom_site_label_2
_geom_bond_distance
_geom_bond_site_symmetry_2
_geom_bond_publ_flag
Bi1 Cl2A 2.56(3) 5_565 ?
Bi1 Cl2A 2.56(3) . ?
Bi1 Cl2A 2.56(3) 3_665 ?
Bi1 Cl2B 2.562(9) . ?
Bi1 Cl2B 2.562(9) 5_565 ?
Bi1 Cl2B 2.562(9) 24_565 ?
Bi1 Cl2B 2.562(9) 20 ?
Bi1 Cl2B 2.562(9) 3_665 ?
Bi1 Cl2B 2.562(9) 22_665 ?
Bi1 Cl3 2.897(6) 3_665 ?
Bi1 Cl3 2.897(6) . ?
Bi1 Cl3 2.898(6) 14_566 ?
Cl1 Cl1 1.41(2) 17 ?
Cl1 Cl1 1.41(2) 15 ?
Cl1 Cl1 1.43(2) 3 ?
Cl1 Cl1 1.43(2) 5 ?
Cl1 Cl1 2.01(2) 13 ?
Cl2A Cl2B 0.55(3) . ?
Cl2A Cl2B 0.55(3) 20 ?
Cl2B Cl2B 0.759(19) 20 ?
N1 C12 1.52(2) . ?
N1 C13 1.52(2) . ?
N1 C14 1.52(2) . ?
N1 C11 1.52(2) . ?
N2 C22 1.52(2) . ?
N2 C24 1.52(2) . ?
N2 C21 1.52(2) . ?
N2 C23 1.52(2) . ?
